data_1540210
loop_
_publ_author_name
'Karpov, O.G.'
'Dorokhova, G.I.'

_publ_section_title
;
 Crystal structure of a new polymorphic modification of K Er P4 O12
;
_journal_name_full Kristallografiya
_journal_page_first 1006
_journal_page_last 1008
_journal_volume 34
_journal_year 1989
_chemical_formula_sum 'Er K O12 P4'
_chemical_name_systematic 'K Er (P4 O12)'
_space_group_IT_number 20
_symmetry_space_group_name_Hall 'C 2c 2'
_symmetry_space_group_name_H-M 'C 2 2 21'
_cell_angle_alpha 90
_cell_angle_beta 90
_cell_angle_gamma 90
_cell_formula_units_Z 8
_cell_length_a 11.75
_cell_length_b 10.325
_cell_length_c 17.31
_cell_volume 2100.028
_citation_journal_id_ASTM KRISAJ
_cod_data_source_file Karpov_KRISAJ_1989_973.cif
_cod_data_source_block Er1K1O12P4
_cod_original_cell_volume 2100.027
_cod_original_formula_sum 'Er1 K1 O12 P4'
_cod_database_code 1540210

loop_
_symmetry_equiv_pos_as_xyz
x,y,z
-x,-y,z+1/2
x,-y,-z
-x,y,-z+1/2
x+1/2,y+1/2,z
-x+1/2,-y+1/2,z+1/2
x+1/2,-y+1/2,-z
-x+1/2,y+1/2,-z+1/2

loop_
_atom_site_label
_atom_site_type_symbol
_atom_site_fract_x
_atom_site_fract_y
_atom_site_fract_z
_atom_site_occupancy
_atom_site_U_iso_or_equiv
P3 P+5 0 0.3532 0.25 1 0.0
O1 O-2 0.033 0.274 0.181 1 0.0
O10 O-2 0.206 0.403 0.041 1 0.0
P2 P+5 0.3497 0.3855 0.4071 1 0.0
O5 O-2 0.008 0.248 0.477 1 0.0
K1 K+1 0.1331 0.105 0.3832 1 0.0
O8 O-2 0.287 0.344 0.478 1 0.0
O11 O-2 0.26 0.382 0.192 1 0.0
Er1 Er+3 0.18645 0.21563 0.10754 1 0.0
O2 O-2 0.095 0.453 0.274 1 0.0
O7 O-2 0.1 0.017 0.097 1 0.0
O4 O-2 0.449 0.063 0.438 1 0.0
O12 O-2 0.227 0.082 0.223 1 0.0
P5 P+5 0.2306 0.4513 0.2642 1 0.0
O9 O-2 0.263 0.363 0.338 1 0.0
O3 O-2 0.447 0.285 0.386 1 0.0
O6 O-2 0.37 0.175 0.094 1 0.0
P4 P+5 0.3657 0 0.5 1 0.0
P1 P+5 0.4824 0.1964 0.0556 1 0.0
